data_7000876
loop_
_publ_author_name
'Fliedel, Christophe'
'Schnee, Gilles'
'Braunstein, Pierre'

_publ_section_title
;
 Versatile coordination modes of novel hemilabile S-NHC ligands
;
_journal_issue 14
_journal_name_full 'Dalton Transactions'
_journal_page_first 2474
_journal_page_last 2476
_journal_paper_doi 10.1039/b902314n
_journal_year 2009
_chemical_formula_moiety 'C16 H28 Cl2 N4 Pd S2'
_chemical_formula_sum 'C16 H28 Cl2 N4 Pd S2'
_chemical_formula_weight 517.84
_space_group_IT_number 2
_symmetry_cell_setting triclinic
_symmetry_Int_Tables_number 2
_symmetry_space_group_name_Hall '-P 1'
_symmetry_space_group_name_H-M 'P -1'
_atom_sites_solution_hydrogens geom
_atom_sites_solution_primary direct
_atom_sites_solution_secondary difmap
_audit_creation_method SHELXL-97
_cell_angle_alpha 96.521(6)
_cell_angle_beta 91.623(6)
_cell_angle_gamma 114.409(4)
_cell_formula_units_Z 1
_cell_length_a 7.8872(8)
_cell_length_b 7.9205(9)
_cell_length_c 9.8308(7)
_cell_measurement_reflns_used 4822
_cell_measurement_temperature 173(2)
_cell_measurement_theta_max 25.986
_cell_measurement_theta_min 0.998
_cell_volume 553.70(10)
_computing_cell_refinement 'HKL Scalepack (Otwinowski & Minor 1997)'
_computing_data_reduction 'HKL Denzo and Scalepack (Otwinowski & Minor 1997)'
_computing_molecular_graphics ORTEP-3
_computing_publication_material PLATON
_computing_structure_refinement 'SHELXL-97 (Sheldrick, 1997)'
_computing_structure_solution 'SHELXS-97 (Sheldrick, 1997)'
_diffrn_ambient_temperature 173(2)
_diffrn_detector_area_resol_mean 9
_diffrn_measured_fraction_theta_full 0.997
_diffrn_measured_fraction_theta_max 0.997
_diffrn_measurement_device_type KappaCCD
_diffrn_measurement_method CCD
_diffrn_radiation_monochromator graphite
_diffrn_radiation_probe x-ray
_diffrn_radiation_type MoK\a
_diffrn_radiation_wavelength 0.71073
_diffrn_reflns_av_R_equivalents 0.0729
_diffrn_reflns_av_sigmaI/netI 0.1052
_diffrn_reflns_limit_h_max 9
_diffrn_reflns_limit_h_min -7
_diffrn_reflns_limit_k_max 9
_diffrn_reflns_limit_k_min -9
_diffrn_reflns_limit_l_max 12
_diffrn_reflns_limit_l_min -12
_diffrn_reflns_number 4911
_diffrn_reflns_theta_full 26.00
_diffrn_reflns_theta_max 26.00
_diffrn_reflns_theta_min 2.09
_diffrn_source 'fine-focus sealed tube'
_exptl_absorpt_coefficient_mu 1.275
_exptl_absorpt_correction_type none
_exptl_crystal_colour colorless
_exptl_crystal_density_diffrn 1.553
_exptl_crystal_density_method 'not measured'
_exptl_crystal_description plate
_exptl_crystal_F_000 264
_exptl_crystal_size_max 0.06
_exptl_crystal_size_mid 0.06
_exptl_crystal_size_min 0.01
_refine_diff_density_max 0.933
_refine_diff_density_min -1.122
_refine_diff_density_rms 0.255
_refine_ls_extinction_method none
_refine_ls_goodness_of_fit_ref 1.024
_refine_ls_hydrogen_treatment constr
_refine_ls_matrix_type full
_refine_ls_number_parameters 115
_refine_ls_number_reflns 2172
_refine_ls_number_restraints 0
_refine_ls_restrained_S_all 1.024
_refine_ls_R_factor_all 0.0960
_refine_ls_R_factor_gt 0.0529
_refine_ls_shift/su_max 0.010
_refine_ls_shift/su_mean 0.001
_refine_ls_structure_factor_coef Fsqd
_refine_ls_weighting_details 'calc w=1/[\s^2^(Fo^2^)+(0.0737P)^2^+0.0000P] where P=(Fo^2^+2Fc^2^)/3'
_refine_ls_weighting_scheme calc
_refine_ls_wR_factor_gt 0.1156
_refine_ls_wR_factor_ref 0.1492
_reflns_number_gt 1528
_reflns_number_total 2172
_reflns_threshold_expression >2sigma(I)
_cod_data_source_file b902314n.txt
_cod_data_source_block gillesw2
_cod_original_cell_volume 553.7(1)
_cod_database_code 7000876

loop_
_symmetry_equiv_pos_as_xyz
'x, y, z'
'-x, -y, -z'

loop_
_atom_site_label
_atom_site_type_symbol
_atom_site_fract_x
_atom_site_fract_y
_atom_site_fract_z
_atom_site_U_iso_or_equiv
_atom_site_adp_type
_atom_site_occupancy
_atom_site_symmetry_multiplicity
_atom_site_calc_flag
_atom_site_refinement_flags
_atom_site_disorder_assembly
_atom_site_disorder_group
Pd1 Pd 1.0000 0.0000 0.5000 0.0333(3) Uani 1 2 d S . .
Cl1 Cl 0.7333(2) -0.2718(2) 0.50169(18) 0.0487(5) Uani 1 1 d . . .
C1 C 0.8805(8) 0.1483(8) 0.6102(5) 0.0313(14) Uani 1 1 d . . .
C2 C 0.7084(9) 0.3064(9) 0.6638(6) 0.0375(15) Uani 1 1 d . . .
H2 H 0.6249 0.3606 0.6552 0.045 Uiso 1 1 calc R . .
C3 C 0.8046(9) 0.3097(9) 0.7796(6) 0.0399(16) Uani 1 1 d . . .
H3 H 0.8006 0.3668 0.8668 0.048 Uiso 1 1 calc R . .
C4 C 0.6854(8) 0.1692(9) 0.4168(6) 0.0363(15) Uani 1 1 d . . .
H4A H 0.5621 0.1684 0.4111 0.044 Uiso 1 1 calc R . .
H4B H 0.6733 0.0460 0.3783 0.044 Uiso 1 1 calc R . .
C5 C 0.8105(9) 0.3120(9) 0.3331(6) 0.0451(17) Uani 1 1 d . . .
H5A H 0.9384 0.3290 0.3519 0.054 Uiso 1 1 calc R . .
H5B H 0.8050 0.4309 0.3611 0.054 Uiso 1 1 calc R . .
C6 C 0.4976(15) 0.1973(15) 0.1286(10) 0.101(4) Uani 1 1 d . . .
H6A H 0.4505 0.1449 0.0340 0.121 Uiso 1 1 calc R . .
H6B H 0.4269 0.1064 0.1872 0.121 Uiso 1 1 calc R . .
C7 C 0.4738(19) 0.3663(17) 0.1626(10) 0.114(4) Uani 1 1 d . . .
H7A H 0.3435 0.3395 0.1513 0.171 Uiso 1 1 calc R . .
H7B H 0.5413 0.4548 0.1029 0.171 Uiso 1 1 calc R . .
H7C H 0.5207 0.4179 0.2562 0.171 Uiso 1 1 calc R . .
C8 C 1.0399(11) 0.1823(12) 0.8408(7) 0.061(2) Uani 1 1 d . . .
H8A H 1.0400 0.2418 0.9315 0.092 Uiso 1 1 calc R . .
H8B H 1.1637 0.2348 0.8109 0.092 Uiso 1 1 calc R . .
H8C H 1.0002 0.0504 0.8421 0.092 Uiso 1 1 calc R . .
N1 N 0.9097(7) 0.2129(8) 0.7448(5) 0.0395(13) Uani 1 1 d . . .
N2 N 0.7572(6) 0.2075(7) 0.5606(5) 0.0315(11) Uani 1 1 d . . .
S1 S 0.7471(3) 0.2459(3) 0.15202(18) 0.0650(6) Uani 1 1 d . . .

loop_
_atom_site_aniso_label
_atom_site_aniso_U_11
_atom_site_aniso_U_22
_atom_site_aniso_U_33
_atom_site_aniso_U_23
_atom_site_aniso_U_13
_atom_site_aniso_U_12
Pd1 0.0330(4) 0.0341(4) 0.0382(4) 0.0054(3) 0.0080(3) 0.0191(3)
Cl1 0.0368(9) 0.0365(10) 0.0737(12) 0.0062(9) 0.0138(8) 0.0161(8)
C1 0.026(3) 0.035(3) 0.036(3) 0.008(3) 0.010(2) 0.015(3)
C2 0.041(4) 0.038(4) 0.043(4) 0.006(3) 0.013(3) 0.026(3)
C3 0.049(4) 0.041(4) 0.040(3) 0.007(3) 0.021(3) 0.027(3)
C4 0.034(3) 0.040(4) 0.042(3) 0.004(3) 0.008(3) 0.023(3)
C5 0.045(4) 0.040(4) 0.050(4) 0.007(3) 0.009(3) 0.018(3)
C6 0.139(10) 0.077(7) 0.072(6) 0.005(5) -0.008(6) 0.033(7)
C7 0.184(13) 0.109(9) 0.080(7) 0.027(6) 0.038(7) 0.087(9)
C8 0.074(6) 0.076(6) 0.046(4) 0.009(4) 0.001(4) 0.044(5)
N1 0.045(3) 0.048(3) 0.033(3) 0.008(2) 0.007(2) 0.026(3)
N2 0.030(3) 0.032(3) 0.036(3) 0.005(2) 0.008(2) 0.016(2)
S1 0.0702(14) 0.0881(17) 0.0401(10) 0.0067(10) 0.0074(9) 0.0368(13)

loop_
_atom_type_symbol
_atom_type_description
_atom_type_scat_dispersion_real
_atom_type_scat_dispersion_imag
_atom_type_scat_source
Pd Pd -0.9988 1.0072 'International Tables Vol C Tables 4.2.6.8 and 6.1.1.4'
Cl Cl 0.1484 0.1585 'International Tables Vol C Tables 4.2.6.8 and 6.1.1.4'
C C 0.0033 0.0016 'International Tables Vol C Tables 4.2.6.8 and 6.1.1.4'
N N 0.0061 0.0033 'International Tables Vol C Tables 4.2.6.8 and 6.1.1.4'
S S 0.1246 0.1234 'International Tables Vol C Tables 4.2.6.8 and 6.1.1.4'
H H 0.0000 0.0000 'International Tables Vol C Tables 4.2.6.8 and 6.1.1.4'

loop_
_geom_angle_atom_site_label_1
_geom_angle_atom_site_label_2
_geom_angle_atom_site_label_3
_geom_angle
_geom_angle_site_symmetry_1
_geom_angle_site_symmetry_3
_geom_angle_publ_flag
C1 Pd1 C1 180.000(1) 2_756 . ?
C1 Pd1 Cl1 90.21(16) 2_756 2_756 ?
C1 Pd1 Cl1 89.79(16) . 2_756 ?
C1 Pd1 Cl1 89.79(16) 2_756 . ?
C1 Pd1 Cl1 90.21(16) . . ?
Cl1 Pd1 Cl1 180.0 2_756 . ?
N1 C1 N2 105.1(5) . . ?
N1 C1 Pd1 128.5(4) . . ?
N2 C1 Pd1 126.4(4) . . ?
C3 C2 N2 106.7(5) . . ?
C3 C2 H2 126.7 . . ?
N2 C2 H2 126.6 . . ?
C2 C3 N1 106.8(5) . . ?
C2 C3 H3 126.6 . . ?
N1 C3 H3 126.6 . . ?
N2 C4 C5 112.2(5) . . ?
N2 C4 H4A 109.2 . . ?
C5 C4 H4A 109.2 . . ?
N2 C4 H4B 109.2 . . ?
C5 C4 H4B 109.2 . . ?
H4A C4 H4B 107.9 . . ?
C4 C5 S1 112.8(5) . . ?
C4 C5 H5A 109.0 . . ?
S1 C5 H5A 109.0 . . ?
C4 C5 H5B 109.0 . . ?
S1 C5 H5B 109.0 . . ?
H5A C5 H5B 107.8 . . ?
C7 C6 S1 110.0(8) . . ?
C7 C6 H6A 109.7 . . ?
S1 C6 H6A 109.7 . . ?
C7 C6 H6B 109.7 . . ?
S1 C6 H6B 109.7 . . ?
H6A C6 H6B 108.2 . . ?
C6 C7 H7A 109.5 . . ?
C6 C7 H7B 109.5 . . ?
H7A C7 H7B 109.5 . . ?
C6 C7 H7C 109.5 . . ?
H7A C7 H7C 109.5 . . ?
H7B C7 H7C 109.5 . . ?
N1 C8 H8A 109.5 . . ?
N1 C8 H8B 109.5 . . ?
H8A C8 H8B 109.5 . . ?
N1 C8 H8C 109.5 . . ?
H8A C8 H8C 109.5 . . ?
H8B C8 H8C 109.5 . . ?
C1 N1 C3 110.8(5) . . ?
C1 N1 C8 123.7(5) . . ?
C3 N1 C8 125.6(5) . . ?
C1 N2 C2 110.6(5) . . ?
C1 N2 C4 124.0(5) . . ?
C2 N2 C4 125.4(5) . . ?
C5 S1 C6 105.7(4) . . ?

loop_
_geom_bond_atom_site_label_1
_geom_bond_atom_site_label_2
_geom_bond_distance
_geom_bond_site_symmetry_2
_geom_bond_publ_flag
Pd1 C1 2.031(6) 2_756 ?
Pd1 C1 2.031(6) . ?
Pd1 Cl1 2.3081(16) 2_756 ?
Pd1 Cl1 2.3081(16) . ?
C1 N1 1.341(7) . ?
C1 N2 1.344(7) . ?
C2 C3 1.342(8) . ?
C2 N2 1.372(7) . ?
C2 H2 0.9300 . ?
C3 N1 1.369(8) . ?
C3 H3 0.9300 . ?
C4 N2 1.458(7) . ?
C4 C5 1.505(8) . ?
C4 H4A 0.9700 . ?
C4 H4B 0.9700 . ?
C5 S1 1.793(6) . ?
C5 H5A 0.9700 . ?
C5 H5B 0.9700 . ?
C6 C7 1.431(13) . ?
C6 S1 1.845(11) . ?
C6 H6A 0.9700 . ?
C6 H6B 0.9700 . ?
C7 H7A 0.9600 . ?
C7 H7B 0.9600 . ?
C7 H7C 0.9600 . ?
C8 N1 1.486(8) . ?
C8 H8A 0.9600 . ?
C8 H8B 0.9600 . ?
C8 H8C 0.9600 . ?
